data_4123915
loop_
_publ_author_name
'Liu, Dahuan'
'Liu, Tian-Fu'
'Chen, Ying-Pin'
'Zou, Lanfang'
'Feng, Dawei'
'Wang, Kecheng'
'Zhang, Qiang'
'Yuan, Shuai'
'Zhong, Chongli'
'Zhou, Hong-Cai'

_publ_section_title
;
 A Reversible Crystallinity-Preserving Phase Transition in Metal-Organic
 Frameworks: Discovery, Mechanistic Studies, and Potential Applications.
;
_journal_issue 24
_journal_name_full 'Journal of the American Chemical Society'
_journal_page_first 7740
_journal_page_last 7746
_journal_paper_doi 10.1021/jacs.5b02999
_journal_volume 137
_journal_year 2015
_chemical_formula_moiety '(Cd4 Cl5) (C48 H24 N20 Cd O)2 (Cd O2)2'
_chemical_formula_sum 'C96 H48 Cd8 Cl5 N40 O6'
_chemical_formula_weight 2934.19
_chemical_name_systematic
; 
 ? 
;
_space_group_IT_number 123
_symmetry_cell_setting tetragonal
_symmetry_space_group_name_Hall '-P 4 2'
_symmetry_space_group_name_H-M 'P 4/m m m'
_atom_sites_solution_hydrogens geom
_atom_sites_solution_primary direct
_atom_sites_solution_secondary difmap
_audit_creation_method SHELXL-97
_cell_angle_alpha 90.00
_cell_angle_beta 90.00
_cell_angle_gamma 90.00
_cell_formula_units_Z 1
_cell_length_a 21.599(2)
_cell_length_b 21.599(2)
_cell_length_c 19.383(4)
_cell_measurement_reflns_used 3000
_cell_measurement_temperature 298(2)
_cell_measurement_theta_max 20.2799
_cell_measurement_theta_min 2.1587
_cell_volume 9042(2)
_computing_cell_refinement 'SAINT+ ver. (Bruker, 2001)'
_computing_data_collection 'APEX2  (Bruker, 2008)'
_computing_data_reduction 'SAINT+ ver. (Bruker, 2001)'
_computing_molecular_graphics 'SHELXTL (Sheldrick, 2008)'
_computing_publication_material 'SHELXTL (Sheldrick, 2008)'
_computing_structure_refinement 'SHELXL-97 (Sheldrick, 2008)'
_computing_structure_solution 'SHELXS-97 (Sheldrick, 2008)'
_diffrn_ambient_temperature 298(2)
_diffrn_measured_fraction_theta_full 0.996
_diffrn_measured_fraction_theta_max 0.996
_diffrn_measurement_device_type 'Bruker SMART APEX II CCD area detector'
_diffrn_measurement_method 'phi and omega scans'
_diffrn_radiation_monochromator graphite
_diffrn_radiation_source 'fine-focus sealed tube'
_diffrn_radiation_type MoK\a
_diffrn_radiation_wavelength 0.71073
_diffrn_reflns_av_R_equivalents 0.1413
_diffrn_reflns_av_sigmaI/netI 0.1066
_diffrn_reflns_limit_h_max 23
_diffrn_reflns_limit_h_min -24
_diffrn_reflns_limit_k_max 23
_diffrn_reflns_limit_k_min -19
_diffrn_reflns_limit_l_max 21
_diffrn_reflns_limit_l_min -21
_diffrn_reflns_number 48647
_diffrn_reflns_theta_full 23.38
_diffrn_reflns_theta_max 23.38
_diffrn_reflns_theta_min 1.70
_exptl_absorpt_coefficient_mu 0.519
_exptl_absorpt_correction_T_max 0.9499
_exptl_absorpt_correction_T_min 0.9262
_exptl_absorpt_correction_type multi-scan
_exptl_absorpt_process_details 'SADABS (Sheldrick, 2008)'
_exptl_crystal_colour Purple
_exptl_crystal_density_diffrn 0.539
_exptl_crystal_density_meas ?
_exptl_crystal_density_method 'not measured'
_exptl_crystal_description Blocky
_exptl_crystal_F_000 1421
_exptl_crystal_size_max 0.15
_exptl_crystal_size_mid 0.10
_exptl_crystal_size_min 0.10
_platon_squeeze_details
;
;
_refine_diff_density_max 0.566
_refine_diff_density_min -0.344
_refine_diff_density_rms 0.054
_refine_ls_extinction_method none
_refine_ls_goodness_of_fit_ref 1.005
_refine_ls_hydrogen_treatment constr
_refine_ls_matrix_type full
_refine_ls_number_parameters 124
_refine_ls_number_reflns 3766
_refine_ls_number_restraints 16
_refine_ls_restrained_S_all 1.005
_refine_ls_R_factor_all 0.1106
_refine_ls_R_factor_gt 0.0558
_refine_ls_shift/su_max 0.000
_refine_ls_shift/su_mean 0.000
_refine_ls_structure_factor_coef Fsqd
_refine_ls_weighting_details 'calc w=1/[\s^2^(Fo^2^)+(0.0400P)^2^+4.0000P] where P=(Fo^2^+2Fc^2^)/3'
_refine_ls_weighting_scheme calc
_refine_ls_wR_factor_gt 0.1227
_refine_ls_wR_factor_ref 0.1287
_reflns_number_gt 1906
_reflns_number_total 3766
_reflns_threshold_expression >2sigma(I)
_cod_data_source_file ja5b02999_si_002.cif
_cod_data_source_block aaa_295k_sq
_cod_depositor_comments
;
The following automatic conversions were performed:

'_symmetry_cell_setting' value 'Tetragonal' changed to 'tetragonal'
according to
/usr/data/users/saulius/crontab/automatic-downloads/current/ACS/lib/dictionaries/cif_core.dic
dictionary named 'cif_core.dic' version 2.4.2 from 2011-04-26.

'_exptl_crystal_density_meas' value 'not measured' was changed to '?'
- the value is perceived as not measured.

Automatic conversion script
Id: cif_fix_values 3271 2015-04-21 07:52:19Z andrius 
;
_cod_original_cell_volume 9043(2)
_cod_original_sg_symbol_H-M P4/mmm
_cod_database_code 4123915

loop_
_symmetry_equiv_pos_as_xyz
'x, y, z'
'-y, x, z'
'-x, -y, z'
'y, -x, z'
'x, -y, -z'
'-x, y, -z'
'y, x, -z'
'-y, -x, -z'
'-x, -y, -z'
'y, -x, -z'
'x, y, -z'
'-y, x, -z'
'-x, y, z'
'x, -y, z'
'-y, -x, z'
'y, x, z'

loop_
_atom_site_label
_atom_site_type_symbol
_atom_site_fract_x
_atom_site_fract_y
_atom_site_fract_z
_atom_site_U_iso_or_equiv
_atom_site_adp_type
_atom_site_occupancy
_atom_site_symmetry_multiplicity
_atom_site_calc_flag
_atom_site_refinement_flags
Cd1 Cd 0.09140(2) 0.09140(2) 0.0000 0.0608(3) Uani 1 4 d S
Cd2 Cd 0.5000 0.03761(10) 0.5000 0.1051(9) Uani 0.50 4 d SP
N1 N 0.1800(2) 0.0520(2) 0.1305(2) 0.0818(14) Uani 1 1 d .
N2 N 0.14069(17) 0.03062(15) 0.08122(18) 0.0649(12) Uani 1 1 d .
N3 N 0.5000 0.0000 0.3914(4) 0.114(4) Uani 1 4 d SD
N4 N 0.4020(4) 0.0000 0.5000 0.123(4) Uani 1 4 d SD
C1 C 0.1997(2) 0.0000 0.1592(3) 0.083(3) Uani 1 2 d SD
C2 C 0.24816(19) 0.0000 0.2152(2) 0.089(3) Uani 1 2 d SD
C3 C 0.2703(3) 0.05576(8) 0.2411(3) 0.196(4) Uani 1 1 d D
H3 H 0.2552 0.0930 0.2239 0.236 Uiso 1 1 calc R
C4 C 0.3150(3) 0.05578(8) 0.2927(3) 0.207(5) Uani 1 1 d D
H4 H 0.3298 0.0931 0.3101 0.248 Uiso 1 1 calc R
C5 C 0.3375(3) 0.0000 0.3183(3) 0.104(3) Uani 1 2 d SD
C6 C 0.3872(3) 0.0000 0.3752(3) 0.117(4) Uani 1 2 d SD
C7 C 0.4496(3) 0.0000 0.3482(3) 0.114(4) Uani 1 2 d SD
C8 C 0.4687(3) 0.0000 0.2823(3) 0.149(5) Uani 1 2 d SD
H8 H 0.4434 0.0000 0.2436 0.178 Uiso 1 2 calc SR
C9 C 0.3624(3) 0.0000 0.4445(3) 0.118(4) Uani 1 2 d SD
C10 C 0.3032(3) 0.0000 0.4651(3) 0.138(4) Uani 1 2 d SD
H10A H 0.2685 0.0000 0.4367 0.165 Uiso 1 2 calc SR
O1W O 0.5000 0.1467(9) 0.5000 0.247(12) Uani 0.50 4 d SP
Cl1 Cl 0.0000 0.0000 0.0000 0.0537(13) Uani 1 16 d S
Cl2 Cl 0.16930(19) 0.16930(19) 0.0000 0.263(3) Uani 1 4 d S
Cd1S Cd 0.1732(3) 0.1732(3) 0.1327(4) 0.349(4) Uani 0.25 2 d SPD
O1S O 0.1682(10) 0.1682(10) 0.2473(7) 0.279(14) Uiso 0.25 2 d SPD
O2S O 0.2450(4) 0.2450(4) 0.1279(16) 0.279(14) Uiso 0.25 2 d SPD

loop_
_atom_site_aniso_label
_atom_site_aniso_U_11
_atom_site_aniso_U_22
_atom_site_aniso_U_33
_atom_site_aniso_U_23
_atom_site_aniso_U_13
_atom_site_aniso_U_12
Cd1 0.0650(4) 0.0650(4) 0.0523(4) 0.000 0.000 0.0019(5)
Cd2 0.0503(11) 0.227(3) 0.0383(9) 0.000 0.000 0.000
N1 0.078(3) 0.107(4) 0.060(3) -0.014(3) -0.019(3) -0.003(3)
N2 0.074(3) 0.071(3) 0.051(2) -0.003(2) -0.013(2) 0.001(2)
N3 0.044(6) 0.273(13) 0.025(5) 0.000 0.000 0.000
N4 0.034(5) 0.295(14) 0.039(5) 0.000 0.000 0.000
C1 0.080(7) 0.104(8) 0.065(6) 0.000 0.000(5) 0.000
C2 0.067(6) 0.139(9) 0.062(5) 0.000 -0.013(5) 0.000
C3 0.231(9) 0.164(7) 0.195(8) -0.052(6) -0.176(7) 0.050(7)
C4 0.239(10) 0.190(9) 0.191(8) -0.028(7) -0.166(8) 0.026(7)
C5 0.054(6) 0.205(11) 0.052(5) 0.000 -0.006(5) 0.000
C6 0.060(6) 0.262(12) 0.029(4) 0.000 -0.020(4) 0.000
C7 0.060(6) 0.254(11) 0.027(4) 0.000 0.003(4) 0.000
C8 0.084(7) 0.322(14) 0.040(4) 0.000 -0.019(4) 0.000
C9 0.043(5) 0.263(12) 0.047(5) 0.000 -0.008(5) 0.000
C10 0.034(5) 0.318(13) 0.060(5) 0.000 -0.008(4) 0.000
O1W 0.32(3) 0.095(17) 0.33(3) 0.000 0.000 0.000
Cl1 0.056(2) 0.056(2) 0.050(3) 0.000 0.000 0.000
Cl2 0.240(4) 0.240(4) 0.310(8) 0.000 0.000 -0.049(5)
Cd1S 0.314(5) 0.314(5) 0.420(10) -0.064(5) -0.064(5) 0.028(6)

loop_
_atom_type_symbol
_atom_type_description
_atom_type_scat_dispersion_real
_atom_type_scat_dispersion_imag
_atom_type_scat_source
C C 0.0033 0.0016 'International Tables Vol C Tables 4.2.6.8 and 6.1.1.4'
H H 0.0000 0.0000 'International Tables Vol C Tables 4.2.6.8 and 6.1.1.4'
N N 0.0061 0.0033 'International Tables Vol C Tables 4.2.6.8 and 6.1.1.4'
O O 0.0106 0.0060 'International Tables Vol C Tables 4.2.6.8 and 6.1.1.4'
Cd Cd -0.8075 1.2024 'International Tables Vol C Tables 4.2.6.8 and 6.1.1.4'
Cl Cl 0.1484 0.1585 'International Tables Vol C Tables 4.2.6.8 and 6.1.1.4'

loop_
_geom_angle_atom_site_label_1
_geom_angle_atom_site_label_2
_geom_angle_atom_site_label_3
_geom_angle
_geom_angle_site_symmetry_1
_geom_angle_site_symmetry_3
N2 Cd1 N2 93.41(17) 7 11
N2 Cd1 N2 85.93(17) 7 16
N2 Cd1 N2 171.28(18) 11 16
N2 Cd1 N2 171.28(18) 7 .
N2 Cd1 N2 85.93(17) 11 .
N2 Cd1 N2 93.41(17) 16 .
N2 Cd1 Cl2 94.36(9) 7 .
N2 Cd1 Cl2 94.36(9) 11 .
N2 Cd1 Cl2 94.36(9) 16 .
N2 Cd1 Cl2 94.36(9) . .
N2 Cd1 Cl1 85.64(9) 7 .
N2 Cd1 Cl1 85.64(9) 11 .
N2 Cd1 Cl1 85.64(9) 16 .
N2 Cd1 Cl1 85.64(9) . .
Cl2 Cd1 Cl1 180.00(15) . .
Cd2 Cd2 N3 68.90(8) 9_656 9_656
Cd2 Cd2 N3 68.90(8) 9_656 .
N3 Cd2 N3 137.79(16) 9_656 .
Cd2 Cd2 N4 69.01(8) 9_656 9_656
N3 Cd2 N4 82.59(5) 9_656 9_656
N3 Cd2 N4 82.59(5) . 9_656
Cd2 Cd2 N4 69.01(8) 9_656 .
N3 Cd2 N4 82.59(5) 9_656 .
N3 Cd2 N4 82.59(5) . .
N4 Cd2 N4 138.01(17) 9_656 .
Cd2 Cd2 O1W 180.000(2) 9_656 .
N3 Cd2 O1W 111.10(8) 9_656 .
N3 Cd2 O1W 111.10(8) . .
N4 Cd2 O1W 110.99(8) 9_656 .
N4 Cd2 O1W 110.99(8) . .
C1 N1 N2 102.0(4) . .
C1 N1 Cd1S 149.2(4) . .
N2 N1 Cd1S 108.3(3) . .
N2 N2 N1 109.8(2) 14 .
N2 N2 Cd1 124.64(9) 14 .
N1 N2 Cd1 125.1(3) . .
C7 N3 C7 104.9(7) . 3_655
C7 N3 Cd2 124.7(3) . .
C7 N3 Cd2 124.7(3) 3_655 .
C7 N3 Cd2 124.7(3) . 9_656
C7 N3 Cd2 124.7(3) 3_655 9_656
Cd2 N3 Cd2 42.21(16) . 9_656
C9 N4 C9 103.1(7) . 11_556
C9 N4 Cd2 125.5(3) . .
C9 N4 Cd2 125.5(3) 11_556 .
C9 N4 Cd2 125.5(3) . 9_656
C9 N4 Cd2 125.5(3) 11_556 9_656
Cd2 N4 Cd2 41.99(17) . 9_656
N1 C1 N1 116.1(5) . 14
N1 C1 C2 121.7(2) . .
N1 C1 C2 121.7(2) 14 .
C3 C2 C3 120.1(2) . 14
C3 C2 C1 119.93(10) . .
C3 C2 C1 119.94(10) 14 .
C2 C3 C4 119.95(13) . .
C2 C3 H3 120.0 . .
C4 C3 H3 120.0 . .
C5 C4 C3 119.92(13) . .
C5 C4 H4 120.0 . .
C3 C4 H4 120.0 . .
C4 C5 C4 120.1(2) 14 .
C4 C5 C6 119.93(10) 14 .
C4 C5 C6 119.93(10) . .
C9 C6 C7 133.0(5) . .
C9 C6 C5 114.0(5) . .
C7 C6 C5 113.0(5) . .
C8 C7 N3 109.7(6) . .
C8 C7 C6 129.1(5) . .
N3 C7 C6 121.2(4) . .
C7 C8 C8 107.9(4) . 3_655
C7 C8 H8 126.0 . .
C8 C8 H8 126.0 3_655 .
C10 C9 N4 111.1(7) . .
C10 C9 C6 129.1(5) . .
N4 C9 C6 119.8(4) . .
C9 C10 C10 107.4(4) . 11_556
C9 C10 H10A 126.3 . .
C10 C10 H10A 126.3 11_556 .
Cd1 Cl1 Cd1 90.0 9 10
Cd1 Cl1 Cd1 90.0 9 2
Cd1 Cl1 Cd1 180.00(3) 10 2
Cd1 Cl1 Cd1 180.00(3) 9 .
Cd1 Cl1 Cd1 90.0 10 .
Cd1 Cl1 Cd1 90.0 2 .
Cd1 Cl2 Cd1S 92.7(2) . .
Cd1 Cl2 Cd1S 92.7(2) . 11
Cd1S Cl2 Cd1S 174.7(5) . 11
O2S Cd1S O1S 96.3(5) . .
O2S Cd1S Cl2 90.3(9) . .
O1S Cd1S Cl2 173.4(9) . .
O2S Cd1S N1 131.68(18) . 16
O1S Cd1S N1 88.3(6) . 16
Cl2 Cd1S N1 87.3(2) . 16
O2S Cd1S N1 131.68(18) . .
O1S Cd1S N1 88.3(6) . .
Cl2 Cd1S N1 87.3(2) . .
N1 Cd1S N1 96.4(3) 16 .

loop_
_geom_bond_atom_site_label_1
_geom_bond_atom_site_label_2
_geom_bond_distance
_geom_bond_site_symmetry_2
Cd1 N2 2.310(3) 7
Cd1 N2 2.310(3) 11
Cd1 N2 2.310(3) 16
Cd1 N2 2.310(3) .
Cd1 Cl2 2.379(6) .
Cd1 Cl1 2.7920(8) .
Cd2 Cd2 1.625(4) 9_656
Cd2 N3 2.256(7) 9_656
Cd2 N3 2.256(7) .
Cd2 N4 2.267(7) 9_656
Cd2 N4 2.267(7) .
Cd2 O1W 2.36(2) .
N1 C1 1.323(5) .
N1 N2 1.360(5) .
N1 Cd1S 2.623(7) .
N2 N2 1.323(6) 14
N3 C7 1.374(2) .
N3 C7 1.374(2) 3_655
N3 Cd2 2.256(7) 9_656
N4 C9 1.375(2) .
N4 C9 1.375(2) 11_556
N4 Cd2 2.267(7) 9_656
C1 N1 1.323(5) 14
C1 C2 1.5072(10) .
C2 C3 1.3897(10) .
C2 C3 1.3898(10) 14
C3 C4 1.3908(10) .
C3 H3 0.9300 .
C4 C5 1.3901(10) .
C4 H4 0.9300 .
C5 C4 1.3901(10) 14
C5 C6 1.540(7) .
C6 C9 1.445(5) .
C6 C7 1.445(5) .
C7 C8 1.3414(10) .
C8 C8 1.353(14) 3_655
C8 H8 0.9300 .
C9 C10 1.3410(10) .
C10 C10 1.352(13) 11_556
C10 H10A 0.9300 .
Cl1 Cd1 2.7919(8) 9
Cl1 Cd1 2.7919(8) 10
Cl1 Cd1 2.7919(8) 2
Cl2 Cd1S 2.574(8) .
Cl2 Cd1S 2.574(8) 11
Cd1S O2S 2.195(10) .
Cd1S O1S 2.226(10) .
Cd1S N1 2.623(7) 16

loop_
_geom_torsion_atom_site_label_1
_geom_torsion_atom_site_label_2
_geom_torsion_atom_site_label_3
_geom_torsion_atom_site_label_4
_geom_torsion
_geom_torsion_site_symmetry_1
_geom_torsion_site_symmetry_4
C1 N1 N2 N2 -2.3(4) . 14
Cd1S N1 N2 N2 -176.8(2) . 14
C1 N1 N2 Cd1 -174.7(3) . .
Cd1S N1 N2 Cd1 10.8(4) . .
N2 Cd1 N2 N2 35.97(6) 7 14
N2 Cd1 N2 N2 -49.95(14) 11 14
N2 Cd1 N2 N2 121.33(8) 16 14
Cl2 Cd1 N2 N2 -144.03(6) . 14
Cl1 Cd1 N2 N2 35.97(6) . 14
N2 Cd1 N2 N1 -152.7(3) 7 .
N2 Cd1 N2 N1 121.4(3) 11 .
N2 Cd1 N2 N1 -67.4(4) 16 .
Cl2 Cd1 N2 N1 27.3(3) . .
Cl1 Cd1 N2 N1 -152.7(3) . .
Cd2 Cd2 N3 C7 105.5(2) 9_656 .
N3 Cd2 N3 C7 105.5(2) 9_656 .
N4 Cd2 N3 C7 175.8(2) 9_656 .
N4 Cd2 N3 C7 35.2(2) . .
O1W Cd2 N3 C7 -74.5(2) . .
Cd2 Cd2 N3 C7 -105.5(2) 9_656 3_655
N3 Cd2 N3 C7 -105.5(2) 9_656 3_655
N4 Cd2 N3 C7 -35.2(2) 9_656 3_655
N4 Cd2 N3 C7 -175.8(2) . 3_655
O1W Cd2 N3 C7 74.5(2) . 3_655
N3 Cd2 N3 Cd2 0.0 9_656 9_656
N4 Cd2 N3 Cd2 70.30(8) 9_656 9_656
N4 Cd2 N3 Cd2 -70.30(8) . 9_656
O1W Cd2 N3 Cd2 180.0 . 9_656
Cd2 Cd2 N4 C9 -105.9(2) 9_656 .
N3 Cd2 N4 C9 -176.1(3) 9_656 .
N3 Cd2 N4 C9 -35.7(2) . .
N4 Cd2 N4 C9 -105.9(2) 9_656 .
O1W Cd2 N4 C9 74.1(2) . .
Cd2 Cd2 N4 C9 105.9(2) 9_656 11_556
N3 Cd2 N4 C9 35.7(2) 9_656 11_556
N3 Cd2 N4 C9 176.1(3) . 11_556
N4 Cd2 N4 C9 105.9(2) 9_656 11_556
O1W Cd2 N4 C9 -74.1(2) . 11_556
N3 Cd2 N4 Cd2 -70.18(7) 9_656 9_656
N3 Cd2 N4 Cd2 70.18(7) . 9_656
N4 Cd2 N4 Cd2 0.0 9_656 9_656
O1W Cd2 N4 Cd2 180.0 . 9_656
N2 N1 C1 N1 4.0(8) . 14
Cd1S N1 C1 N1 173.9(4) . 14
N2 N1 C1 C2 176.3(3) . .
Cd1S N1 C1 C2 -13.8(11) . .
N1 C1 C2 C3 4.3(6) . .
N1 C1 C2 C3 176.2(7) 14 .
N1 C1 C2 C3 -176.2(7) . 14
N1 C1 C2 C3 -4.3(6) 14 14
C3 C2 C3 C4 0.5(9) 14 .
C1 C2 C3 C4 180.00(3) . .
C2 C3 C4 C5 0.00(6) . .
C3 C4 C5 C4 -0.5(9) . 14
C3 C4 C5 C6 179.7(5) . .
C4 C5 C6 C9 -89.9(6) 14 .
C4 C5 C6 C9 89.9(6) . .
C4 C5 C6 C7 90.1(6) 14 .
C4 C5 C6 C7 -90.1(6) . .
C7 N3 C7 C8 0.0 3_655 .
Cd2 N3 C7 C8 154.03(18) . .
Cd2 N3 C7 C8 -154.03(18) 9_656 .
C7 N3 C7 C6 180.0 3_655 .
Cd2 N3 C7 C6 -25.97(18) . .
Cd2 N3 C7 C6 25.97(18) 9_656 .
C9 C6 C7 C8 180.0 . .
C5 C6 C7 C8 0.0 . .
C9 C6 C7 N3 0.0 . .
C5 C6 C7 N3 180.0 . .
N3 C7 C8 C8 0.0 . 3_655
C6 C7 C8 C8 180.0 . 3_655
C9 N4 C9 C10 0.0 11_556 .
Cd2 N4 C9 C10 -153.90(19) . .
Cd2 N4 C9 C10 153.89(19) 9_656 .
C9 N4 C9 C6 180.0 11_556 .
Cd2 N4 C9 C6 26.10(19) . .
Cd2 N4 C9 C6 -26.11(19) 9_656 .
C7 C6 C9 C10 180.0 . .
C5 C6 C9 C10 0.0 . .
C7 C6 C9 N4 0.000(1) . .
C5 C6 C9 N4 180.0 . .
N4 C9 C10 C10 0.0 . 11_556
C6 C9 C10 C10 180.0 . 11_556
N2 Cd1 Cl1 Cd1 0.0 7 9
N2 Cd1 Cl1 Cd1 0.0 11 9
N2 Cd1 Cl1 Cd1 0.0 16 9
N2 Cd1 Cl1 Cd1 0.0 . 9
Cl2 Cd1 Cl1 Cd1 0(36) . 9
N2 Cd1 Cl1 Cd1 136.88(9) 7 10
N2 Cd1 Cl1 Cd1 43.12(9) 11 10
N2 Cd1 Cl1 Cd1 -136.88(9) 16 10
N2 Cd1 Cl1 Cd1 -43.12(9) . 10
Cl2 Cd1 Cl1 Cd1 0.0 . 10
N2 Cd1 Cl1 Cd1 -43.12(9) 7 2
N2 Cd1 Cl1 Cd1 -136.88(9) 11 2
N2 Cd1 Cl1 Cd1 43.12(9) 16 2
N2 Cd1 Cl1 Cd1 136.88(9) . 2
Cl2 Cd1 Cl1 Cd1 0.0 . 2
N2 Cd1 Cl2 Cd1S 133.12(9) 7 .
N2 Cd1 Cl2 Cd1S -133.12(9) 11 .
N2 Cd1 Cl2 Cd1S 46.88(9) 16 .
N2 Cd1 Cl2 Cd1S -46.88(9) . .
Cl1 Cd1 Cl2 Cd1S 0.0 . .
N2 Cd1 Cl2 Cd1S -46.88(9) 7 11
N2 Cd1 Cl2 Cd1S 46.88(9) 11 11
N2 Cd1 Cl2 Cd1S -133.12(9) 16 11
N2 Cd1 Cl2 Cd1S 133.12(9) . 11
Cl1 Cd1 Cl2 Cd1S 0.0 . 11
Cd1 Cl2 Cd1S O2S 180.0 . .
Cd1S Cl2 Cd1S O2S 0.000(2) 11 .
Cd1 Cl2 Cd1S O1S 0.000(5) . .
Cd1S Cl2 Cd1S O1S 180.00(7) 11 .
Cd1 Cl2 Cd1S N1 -48.28(16) . 16
Cd1S Cl2 Cd1S N1 131.72(16) 11 16
Cd1 Cl2 Cd1S N1 48.28(16) . .
Cd1S Cl2 Cd1S N1 -131.72(16) 11 .
C1 N1 Cd1S O2S 61.8(15) . .
N2 N1 Cd1S O2S -128.6(12) . .
C1 N1 Cd1S O1S -35.2(11) . .
N2 N1 Cd1S O1S 134.4(7) . .
C1 N1 Cd1S Cl2 149.8(8) . .
N2 N1 Cd1S Cl2 -40.6(3) . .
C1 N1 Cd1S N1 -123.2(8) . 16
N2 N1 Cd1S N1 46.4(4) . 16

loop_
_platon_squeeze_void_nr
_platon_squeeze_void_average_x
_platon_squeeze_void_average_y
_platon_squeeze_void_average_z
_platon_squeeze_void_volume
_platon_squeeze_void_count_electrons
_platon_squeeze_void_content
1 -0.009 0.417 -0.015 6727 1423 ' '
